data_4301362
loop_
_publ_author_name
'Paz Vaqueiro'
'M. Lucia Romero'

_publ_contact_author_address
; 
 Department of Chemistry, 
 Heriot-Watt University
 Edinburgh, EH14 4AS, UK. 
;
_publ_contact_author_name 'Paz Vaqueiro'
_publ_section_title
;
Zero-Dimensional Units of Ligand-Bridged Gallium-Sulfide Supertetrahedra
;
_journal_name_full 'Inorganic Chemistry'
_journal_page_first 810
_journal_page_last 812
_journal_paper_doi 10.1021/ic8020723
_journal_volume 48
_journal_year 2009
_chemical_formula_moiety
;
C34 H42 Ga20 N8 S32, C37 H33 Ga10 N7 S16, 4(C7 H10 N)
;
_chemical_formula_sum 'C99 H115 Ga30 N19 S48'
_chemical_formula_weight 5201.90
_space_group_IT_number 11
_symmetry_cell_setting monoclinic
_symmetry_space_group_name_Hall '-P 2yb'
_symmetry_space_group_name_H-M 'P 1 21/m 1'
_atom_sites_solution_hydrogens geom
_atom_sites_solution_primary direct
_audit_creation_date 08-09-29
_audit_creation_method CRYSTALS_ver_12.51
_cell_angle_alpha 90
_cell_angle_beta 91.630(3)
_cell_angle_gamma 90
_cell_formula_units_Z 2
_cell_length_a 14.8534(6)
_cell_length_b 34.1528(15)
_cell_length_c 21.0321(9)
_cell_measurement_reflns_used 0
_cell_measurement_temperature 100
_cell_measurement_theta_max 0
_cell_measurement_theta_min 0
_cell_volume 10665.0(8)
_computing_cell_refinement
; 
 Bruker X8 Apex 2 software 
;
_computing_data_collection
; 
 Bruker X8 Apex 2 software 
;
_computing_data_reduction
; 
 Bruker X8 Apex 2 software 
;
_computing_molecular_graphics 'CAMERON (Watkin et al., 1996)'
_computing_publication_material 'CRYSTALS (Betteridge et al., 2003)'
_computing_structure_refinement 'CRYSTALS (Betteridge et al., 2003)'
_computing_structure_solution 'SIR92 (Altomare et al., 1994)'
_diffrn_ambient_temperature 100
_diffrn_measured_fraction_theta_full 0.999
_diffrn_measured_fraction_theta_max 0.989
_diffrn_measurement_device_type
; 
Bruker X8 Apex 2
;
_diffrn_measurement_method \w/2\q
_diffrn_radiation_monochromator graphite
_diffrn_radiation_type 'Mo K\a'
_diffrn_radiation_wavelength 0.71073
_diffrn_reflns_av_R_equivalents 0.042
_diffrn_reflns_limit_h_max 21
_diffrn_reflns_limit_h_min -21
_diffrn_reflns_limit_k_max 48
_diffrn_reflns_limit_k_min 0
_diffrn_reflns_limit_l_max 29
_diffrn_reflns_limit_l_min 0
_diffrn_reflns_number 32644
_diffrn_reflns_theta_full 29.878
_diffrn_reflns_theta_max 30.488
_diffrn_reflns_theta_min 0.969
_diffrn_standards_number 0
_exptl_absorpt_coefficient_mu 4.222
_exptl_absorpt_correction_T_max 0.603
_exptl_absorpt_correction_T_min 0.370
_exptl_absorpt_correction_type multi-scan
_exptl_absorpt_process_details 'Bruker SADABS'
_exptl_crystal_colour orange
_exptl_crystal_density_diffrn 1.620
_exptl_crystal_description plate
_exptl_crystal_F_000 5080
_exptl_crystal_size_max 0.3
_exptl_crystal_size_mid 0.2
_exptl_crystal_size_min 0.12
_refine_diff_density_max 1.31
_refine_diff_density_min -0.75
_refine_ls_extinction_method None
_refine_ls_goodness_of_fit_ref 1.0927
_refine_ls_hydrogen_treatment noref
_refine_ls_matrix_type full
_refine_ls_number_parameters 606
_refine_ls_number_reflns 10626
_refine_ls_number_restraints 31
_refine_ls_R_factor_all 0.1261
_refine_ls_R_factor_gt 0.0431
_refine_ls_shift/su_max 0.000660
_refine_ls_structure_factor_coef F
_refine_ls_weighting_details
;
 Method, part 1, Chebychev polynomial, (Watkin, 1994, Prince, 1982) 
 [weight] = 1.0/[A~0~*T~0~(x)+A~1~*T~1~(x) ... +A~n-1~]*T~n-1~(x)] 
 where A~i~ are the Chebychev coefficients listed below and x= Fcalc/Fmax 
 Method = Robust Weighting (Prince, 1982) 
 W = [weight] * [1-(deltaF/6*sigmaF)^2^]^2^ 
 A~i~ are: 
 1.53 -0.184 1.01 
;
_refine_ls_weighting_scheme calc
_refine_ls_wR_factor_all 0.0922
_refine_ls_wR_factor_gt 0.0478
_refine_ls_wR_factor_ref 0.0478
_reflns_limit_h_max 21
_reflns_limit_h_min -21
_reflns_limit_k_max 48
_reflns_limit_k_min 0
_reflns_limit_l_max 29
_reflns_limit_l_min 0
_reflns_number_gt 10626
_reflns_number_total 32644
_reflns_threshold_expression I>3.00u(I)
_oxford_diffrn_Wilson_B_factor 1.94
_oxford_diffrn_Wilson_scale 184.15
_oxford_refine_ls_scale 0.10573(10)
_oxford_structure_analysis_title 'p2 in P2(1)/m'
_cod_data_source_file ic8020723_si_002_2.cif
_cod_data_source_block structure2
_cod_depositor_comments
;
The following automatic conversions were performed:
'_symmetry_cell_setting' value 'Monoclinic' changed to 'monoclinic'
according to '/home/saulius/struct/CIF-dictionaries/cif_core.dic'
dictionary named 'cif_core.dic' version 2.4.1 from 2010-06-29.

Automatic conversion script
Id: cif_fix_enum 1527 2010-12-29 10:47:43Z saulius 
;
_cod_original_sg_symbol_H-M 'P 1 21/m 1 '
_cod_database_code 4301362

loop_
_symmetry_equiv_pos_as_xyz
x,y,z
-x,-y,-z
-x,y+1/2,-z
x,-y+1/2,z

loop_
_atom_site_label
_atom_site_type_symbol
_atom_site_fract_x
_atom_site_fract_y
_atom_site_fract_z
_atom_site_U_iso_or_equiv
_atom_site_occupancy
_atom_site_adp_type
_atom_site_refinement_flags_posn
_atom_site_refinement_flags_adp
_atom_site_refinement_flags_occupancy
_atom_site_disorder_assembly
_atom_site_disorder_group
_atom_site_attached_hydrogens
Ga1 Ga -0.04858(7) 0.09302(3) 0.71345(6) 0.0456 1.0000 Uani . . . . . .
Ga2 Ga 0.03821(6) -0.00070(3) 0.70522(5) 0.0300 1.0000 Uani . . . . . .
Ga3 Ga 0.13664(6) 0.08659(3) 0.61857(4) 0.0272 1.0000 Uani . . . . . .
Ga4 Ga 0.15406(7) 0.08104(3) 0.79668(5) 0.0325 1.0000 Uani . . . . . .
Ga5 Ga 0.15273(7) -0.08730(3) 0.69281(5) 0.0366 1.0000 Uani . . . . . .
Ga6 Ga 0.24781(6) -0.01314(3) 0.60626(4) 0.0265 1.0000 Uani . . . . . .
Ga7 Ga 0.26454(6) -0.01870(3) 0.78496(4) 0.0286 1.0000 Uani . . . . . .
Ga8 Ga 0.32915(6) 0.06970(3) 0.53379(4) 0.0297 1.0000 Uani . . . . . .
Ga9 Ga 0.36263(6) 0.06835(3) 0.69736(4) 0.0262 1.0000 Uani . . . . . .
Ga10 Ga 0.36484(7) 0.05931(3) 0.86092(4) 0.0360 1.0000 Uani . . . . . .
Ga11 Ga 0.85264(6) -0.14935(3) 0.89097(4) 0.0277 1.0000 Uani . . . . . .
Ga12 Ga 0.81486(5) -0.19476(3) 0.74550(4) 0.0223 1.0000 Uani . . . . . .
Ga13 Ga 0.85830(8) -0.2500 0.89920(6) 0.0250 1.0000 Uani S T . . . .
Ga14 Ga 0.64289(5) -0.19408(3) 0.87330(4) 0.0249 1.0000 Uani . . . . . .
Ga15 Ga 0.45218(8) -0.2500 0.83996(7) 0.0292 1.0000 Uani S T . . . .
Ga16 Ga 0.59784(8) -0.2500 0.71715(6) 0.0231 1.0000 Uani S T . . . .
Ga17 Ga 0.76964(9) -0.2500 0.61024(6) 0.0284 1.0000 Uani S T . . . .
S18 S -0.09448(15) 0.03019(8) 0.70845(13) 0.0438 1.0000 Uani . . . . . .
S19 S 0.02119(18) 0.11155(7) 0.80451(13) 0.0473 1.0000 Uani . . . . . .
S20 S 0.00460(15) 0.11756(7) 0.62293(13) 0.0413 1.0000 Uani . . . . . .
S21 S 0.12705(14) 0.01390(6) 0.79425(10) 0.0295 1.0000 Uani . . . . . .
S22 S 0.11050(13) 0.01945(6) 0.61381(9) 0.0261 1.0000 Uani . . . . . .
S23 S 0.01077(17) -0.06510(7) 0.69882(12) 0.0425 1.0000 Uani . . . . . .
S24 S 0.35060(18) -0.00550(7) 0.87033(11) 0.0404 1.0000 Uani . . . . . .
S25 S 0.20065(14) 0.10504(6) 0.52835(10) 0.0321 1.0000 Uani . . . . . .
S26 S 0.22634(13) 0.10210(6) 0.70629(10) 0.0266 1.0000 Uani . . . . . .
S27 S 0.24165(18) 0.09475(7) 0.88249(11) 0.0419 1.0000 Uani . . . . . .
S28 S 0.44980(15) 0.08207(7) 0.78220(10) 0.0366 1.0000 Uani . . . . . .
S29 S 0.43028(15) 0.08685(7) 0.60945(10) 0.0367 1.0000 Uani . . . . . .
S30 S 0.31398(15) 0.00484(7) 0.51687(10) 0.0341 1.0000 Uani . . . . . .
S31 S 0.33845(13) 0.00095(6) 0.69427(9) 0.0256 1.0000 Uani . . . . . .
S32 S 0.21977(16) -0.07727(6) 0.60004(11) 0.0375 1.0000 Uani . . . . . .
S33 S 0.23759(18) -0.08274(7) 0.78188(11) 0.0406 1.0000 Uani . . . . . .
S34 S 0.88025(13) -0.14143(6) 0.78769(10) 0.0278 1.0000 Uani . . . . . .
S35 S 0.92279(13) -0.19790(7) 0.94423(10) 0.0328 1.0000 Uani . . . . . .
S36 S 0.70790(13) -0.14103(7) 0.91816(11) 0.0332 1.0000 Uani . . . . . .
S37 S 0.66273(12) -0.19432(6) 0.76427(9) 0.0231 1.0000 Uani . . . . . .
S38 S 0.70584(18) -0.2500 0.91928(14) 0.0257 1.0000 Uani S T . . . .
S39 S 0.49478(13) -0.19409(7) 0.88844(12) 0.0355 1.0000 Uani . . . . . .
S40 S 0.45022(18) -0.2500 0.73349(16) 0.0310 1.0000 Uani S T . . . .
S41 S 0.6192(2) -0.2500 0.61246(14) 0.0308 1.0000 Uani S T . . . .
S42 S 0.88300(17) -0.2500 0.79027(13) 0.0229 1.0000 Uani S T . . . .
S43 S 0.83538(15) -0.19335(7) 0.64078(10) 0.0345 1.0000 Uani . . . . . .
N44 N 0.4544(5) 0.0704(2) 0.9334(4) 0.0440(19) 1.0000 Uiso D . . . . .
C45 C 0.5243(9) 0.0474(4) 0.9427(7) 0.078(4) 1.0000 Uiso D . . . . .
C46 C 0.5958(10) 0.0573(4) 0.9829(7) 0.081(4) 1.0000 Uiso . . . . . .
C47 C 0.5933(8) 0.0913(3) 1.0168(5) 0.054(3) 1.0000 Uiso . . . . . .
C48 C 0.5175(11) 0.1111(5) 1.0116(8) 0.091(5) 1.0000 Uiso . . . . . .
C49 C 0.4468(10) 0.1006(4) 0.9705(7) 0.078(4) 1.0000 Uiso D . . . . .
C50 C 0.6716(9) 0.1053(4) 1.0595(6) 0.068(3) 1.0000 Uiso . . . . . .
N51 N 0.1449(5) -0.1467(2) 0.6890(3) 0.0338(16) 1.0000 Uiso D . . . . .
C52 C 0.0678(6) -0.1666(3) 0.6908(5) 0.042(2) 1.0000 Uiso D . . . . .
C53 C 0.0673(7) -0.2069(3) 0.6896(5) 0.045(2) 1.0000 Uiso . . . . . .
C54 C 0.1468(5) -0.2281(2) 0.6876(3) 0.0219(15) 1.0000 Uiso . . . . . .
C55 C 0.2248(8) -0.2069(4) 0.6864(6) 0.064(3) 1.0000 Uiso . . . . . .
C56 C 0.2212(8) -0.1664(4) 0.6859(6) 0.066(3) 1.0000 Uiso D . . . . .
N57 N -0.1744(9) 0.1212(4) 0.7165(6) 0.099(4) 1.0000 Uiso . . . . . .
N58 N 0.9270(4) -0.1048(2) 0.9301(3) 0.0280(15) 1.0000 Uiso D . . . . .
C59 C 0.9915(6) -0.0863(3) 0.8993(5) 0.043(2) 1.0000 Uiso D . . . . .
C60 C 1.0505(7) -0.0609(3) 0.9292(5) 0.049(2) 1.0000 Uiso . . . . . .
C61 C 1.0462(5) -0.0540(2) 0.9933(4) 0.0277(17) 1.0000 Uiso . . . . . .
C62 C 0.9781(7) -0.0729(3) 1.0246(5) 0.052(3) 1.0000 Uiso . . . . . .
C63 C 0.9205(7) -0.0981(3) 0.9923(5) 0.051(3) 1.0000 Uiso D . . . . .
C64 C 1.1083(6) -0.0266(2) 1.0282(4) 0.0303(18) 1.0000 Uiso . . . . . .
C65 C 1.1707(7) -0.0044(3) 0.9976(5) 0.049(2) 1.0000 Uiso . . . . . .
C66 C 1.2278(8) 0.0209(3) 1.0315(5) 0.054(3) 1.0000 Uiso D . . . . .
N67 N 1.2274(6) 0.0250(3) 1.0936(4) 0.055(2) 1.0000 Uiso D . . . . .
C68 C 1.1659(9) 0.0037(4) 1.1245(7) 0.081(4) 1.0000 Uiso D . . . . .
C69 C 1.1078(9) -0.0218(4) 1.0936(7) 0.075(4) 1.0000 Uiso . . . . . .
N70 N 0.7995(8) -0.2500 0.5168(5) 0.042(3) 1.0000 Uiso DS . . . . .
C71 C 0.8149(7) -0.2832(3) 0.4852(4) 0.046(2) 1.0000 Uiso D . . . . .
C72 C 0.8416(7) -0.2847(3) 0.4229(5) 0.053(3) 1.0000 Uiso D . . . . .
C73 C 0.8561(10) -0.2500 0.3907(7) 0.048(3) 1.0000 Uiso DS . . . . .
C74 C 0.8818(13) -0.2500 0.3229(9) 0.069(5) 1.0000 Uiso DS . . . . .
C75 C 0.8913(11) -0.2844(4) 0.2885(7) 0.090(4) 1.0000 Uiso D . . . . .
C76 C 0.9069(19) -0.2833(8) 0.2236(10) 0.174(10) 1.0000 Uiso D . . . . .
N77 N 0.912(2) -0.2500 0.1877(16) 0.185(12) 1.0000 Uiso DS . . . . .
N78 N 0.3923(5) 0.0869(2) 0.4544(3) 0.0325(16) 1.0000 Uiso D . . . . .
C79 C 0.4683(6) 0.0689(3) 0.4358(4) 0.039(2) 1.0000 Uiso D . . . . .
C80 C 0.5143(6) 0.0807(3) 0.3832(4) 0.040(2) 1.0000 Uiso . . . . . .
C81 C 0.4864(6) 0.1129(3) 0.3490(4) 0.0342(19) 1.0000 Uiso . . . . . .
C82 C 0.4110(7) 0.1326(3) 0.3701(5) 0.050(3) 1.0000 Uiso . . . . . .
C83 C 0.3654(7) 0.1187(3) 0.4215(5) 0.052(3) 1.0000 Uiso D . . . . .
C84 C 0.5375(7) 0.1276(3) 0.2928(5) 0.047(2) 1.0000 Uiso . . . . . .
N85 N 0.3173(7) -0.2500 0.8549(5) 0.032(2) 1.0000 Uiso DS . . . . .
C86 C 0.2711(5) -0.2839(2) 0.8570(4) 0.0272(17) 1.0000 Uiso D . . . . .
C87 C 0.1791(6) -0.2856(2) 0.8622(4) 0.0312(18) 1.0000 Uiso D . . . . .
C88 C 0.1330(8) -0.2500 0.8644(6) 0.032(3) 1.0000 Uiso S . . . . .
C89 C 0.1317(6) -0.3243(3) 0.8643(5) 0.043(2) 1.0000 Uiso D . . . . .
N90 N 0.7400(8) -0.0681(4) 0.7343(6) 0.092(4) 1.0000 Uiso D . . . . .
C91 C 0.6864(7) -0.0760(3) 0.7821(5) 0.048(2) 1.0000 Uiso D . . . . .
C92 C 0.6121(8) -0.0546(4) 0.7958(6) 0.067(3) 1.0000 Uiso D . . . . .
C93 C 0.5923(9) -0.0233(4) 0.7540(6) 0.072(4) 1.0000 Uiso D . . . . .
C94 C 0.6472(8) -0.0157(4) 0.7031(6) 0.068(3) 1.0000 Uiso D . . . . .
C95 C 0.7238(9) -0.0387(4) 0.6934(7) 0.082(4) 1.0000 Uiso D . . . . .
C96 C 0.5564(12) -0.0639(6) 0.8504(8) 0.110(6) 1.0000 Uiso D . . . . .
C97 C 0.6269(14) 0.0195(6) 0.6588(10) 0.127(7) 1.0000 Uiso . . . . . .
N98 N 0.3521(19) 0.6678(8) 0.0919(13) 0.210(10) 1.0000 Uiso D . . . . .
C99 C 0.3583(16) 0.6345(7) 0.1283(12) 0.147(8) 1.0000 Uiso D . . . . .
C100 C 0.2849(16) 0.6100(7) 0.1309(11) 0.140(8) 1.0000 Uiso D . . . . .
C101 C 0.2024(18) 0.6263(8) 0.1106(13) 0.169(10) 1.0000 Uiso D . . . . .
C102 C 0.198(2) 0.6630(9) 0.0815(16) 0.211(13) 1.0000 Uiso D . . . . .
C103 C 0.276(2) 0.6852(10) 0.0703(16) 0.203(12) 1.0000 Uiso D . . . . .
C104 C 0.106(2) 0.6791(9) 0.0623(14) 0.178(10) 1.0000 Uiso . . . . . .
C105 C 0.295(2) 0.5704(11) 0.1617(17) 0.217(13) 1.0000 Uiso . . . . . .
H451 H 0.5259 0.0218 0.9197 0.0940 1.0000 Uiso . . . . . .
H461 H 0.6494 0.0397 0.9873 0.0970 1.0000 Uiso . . . . . .
H481 H 0.5102 0.1350 1.0386 0.1079 1.0000 Uiso . . . . . .
H491 H 0.3900 0.1162 0.9694 0.0937 1.0000 Uiso . . . . . .
H501 H 0.6556 0.1307 1.0794 0.0819 1.0000 Uiso . . . . . .
H502 H 0.6845 0.0852 1.0931 0.0819 1.0000 Uiso . . . . . .
H503 H 0.7262 0.1088 1.0331 0.0819 1.0000 Uiso . . . . . .
H521 H 0.0095 -0.1520 0.6930 0.0507 1.0000 Uiso . . . . . .
H531 H 0.0085 -0.2212 0.6901 0.0539 1.0000 Uiso . . . . . .
H551 H 0.2843 -0.2206 0.6858 0.0763 1.0000 Uiso . . . . . .
H561 H 0.2788 -0.1515 0.6832 0.0795 1.0000 Uiso . . . . . .
H591 H 0.9970 -0.0910 0.8527 0.0513 1.0000 Uiso . . . . . .
H601 H 1.0973 -0.0473 0.9040 0.0586 1.0000 Uiso . . . . . .
H621 H 0.9708 -0.0684 1.0712 0.0627 1.0000 Uiso . . . . . .
H631 H 0.8725 -0.1118 1.0162 0.0606 1.0000 Uiso . . . . . .
H651 H 1.1755 -0.0065 0.9504 0.0585 1.0000 Uiso . . . . . .
H661 H 1.2715 0.0369 1.0072 0.0646 1.0000 Uiso . . . . . .
H681 H 1.1623 0.0065 1.1716 0.0973 1.0000 Uiso . . . . . .
H691 H 1.0639 -0.0371 1.1189 0.0900 1.0000 Uiso . . . . . .
H711 H 0.8065 -0.3086 0.5081 0.0553 1.0000 Uiso . . . . . .
H721 H 0.8502 -0.3104 0.4013 0.0642 1.0000 Uiso . . . . . .
H751 H 0.8863 -0.3102 0.3105 0.1084 1.0000 Uiso . . . . . .
H761 H 0.9137 -0.3081 0.1993 0.2093 1.0000 Uiso . . . . . .
H791 H 0.4920 0.0462 0.4613 0.0469 1.0000 Uiso . . . . . .
H801 H 0.5683 0.0656 0.3697 0.0485 1.0000 Uiso . . . . . .
H821 H 0.3896 0.1569 0.3478 0.0599 1.0000 Uiso . . . . . .
H831 H 0.3103 0.1330 0.4351 0.0630 1.0000 Uiso . . . . . .
H861 H 0.3055 -0.3090 0.8546 0.0327 1.0000 Uiso . . . . . .
H881 H 0.0660 -0.2500 0.8677 0.0381 1.0000 Uiso . . . . . .
H911 H 0.7017 -0.0989 0.8098 0.0582 1.0000 Uiso . . . . . .
H931 H 0.5386 -0.0064 0.7612 0.0866 1.0000 Uiso . . . . . .
H951 H 0.7647 -0.0334 0.6574 0.0987 1.0000 Uiso . . . . . .
H991 H 0.4156 0.6281 0.1524 0.1753 1.0000 Uiso . . . . . .
H1011 H 0.1455 0.6113 0.1166 0.2000 1.0000 Uiso . . . . . .
H1031 H 0.2744 0.7113 0.0480 0.2449 1.0000 Uiso . . . . . .
H1041 H 0.1126 0.7054 0.0423 0.2114 1.0000 Uiso . . . . . .
H1042 H 0.0678 0.6812 0.1004 0.2114 1.0000 Uiso . . . . . .
H1043 H 0.0762 0.6608 0.0307 0.2114 1.0000 Uiso . . . . . .
H1051 H 0.2366 0.5565 0.1600 0.2576 1.0000 Uiso . . . . . .
H1052 H 0.3157 0.5741 0.2073 0.2576 1.0000 Uiso . . . . . .
H1053 H 0.3415 0.5550 0.1389 0.2576 1.0000 Uiso . . . . . .
H571 H -0.2062 0.1128 0.7554 0.1194 1.0000 Uiso . . . . . .
H572 H -0.1652 0.1502 0.7177 0.1194 1.0000 Uiso . . . . . .
H573 H -0.2115 0.1141 0.6778 0.1194 1.0000 Uiso . . . . . .
H901 H 0.7947 -0.0847 0.7284 0.1104 1.0000 Uiso . . . . . .
H981 H 0.4099 0.6804 0.0804 0.2508 1.0000 Uiso . . . . . .
H971 H 0.6725 0.0207 0.6247 0.1523 1.0000 Uiso . . . . . .
H972 H 0.6292 0.0444 0.6840 0.1523 1.0000 Uiso . . . . . .
H973 H 0.5653 0.0165 0.6385 0.1523 1.0000 Uiso . . . . . .
H57 H 0.5873 0.1065 0.2841 0.0500 1.0000 Uiso . . . . . .
H961 H 0.5055 -0.0449 0.8522 0.1320 1.0000 Uiso . . . . . .
H962 H 0.5942 -0.0620 0.8905 0.1320 1.0000 Uiso . . . . . .
H963 H 0.5323 -0.0911 0.8458 0.1320 1.0000 Uiso . . . . . .
H841 H 0.5660 0.1535 0.3030 0.0568 1.0000 Uiso . . . . . .
H842 H 0.4960 0.1305 0.2548 0.0568 1.0000 Uiso . . . . . .
H891 H 0.0655 -0.3199 0.8682 0.0518 1.0000 Uiso . . . . . .
H892 H 0.1549 -0.3396 0.9018 0.0518 1.0000 Uiso . . . . . .
H893 H 0.1429 -0.3391 0.8243 0.0518 1.0000 Uiso . . . . . .

loop_
_atom_site_aniso_label
_atom_site_aniso_U_11
_atom_site_aniso_U_22
_atom_site_aniso_U_33
_atom_site_aniso_U_23
_atom_site_aniso_U_13
_atom_site_aniso_U_12
Ga1 0.0305(5) 0.0411(6) 0.0658(8) 0.0124(5) 0.0131(5) 0.0053(5)
Ga2 0.0262(4) 0.0278(5) 0.0358(5) 0.0073(4) -0.0004(4) -0.0058(4)
Ga3 0.0253(4) 0.0236(4) 0.0325(5) 0.0061(4) -0.0004(4) -0.0009(4)
Ga4 0.0376(5) 0.0275(5) 0.0330(5) -0.0022(4) 0.0115(4) -0.0029(4)
Ga5 0.0459(6) 0.0205(4) 0.0426(6) 0.0050(4) -0.0120(5) -0.0069(4)
Ga6 0.0291(5) 0.0229(4) 0.0272(5) 0.0012(4) -0.0050(4) -0.0006(4)
Ga7 0.0345(5) 0.0255(5) 0.0255(5) 0.0025(4) -0.0035(4) -0.0047(4)
Ga8 0.0319(5) 0.0314(5) 0.0259(5) 0.0052(4) 0.0027(4) 0.0002(4)
Ga9 0.0252(4) 0.0285(5) 0.0249(4) 0.0002(4) -0.0012(3) -0.0039(4)
Ga10 0.0469(6) 0.0370(6) 0.0240(5) -0.0043(4) -0.0013(4) -0.0075(5)
Ga11 0.0172(4) 0.0348(5) 0.0312(5) -0.0073(4) 0.0018(4) -0.0045(4)
Ga12 0.0152(4) 0.0266(4) 0.0249(4) -0.0015(4) 0.0002(3) -0.0023(3)
Ga13 0.0147(6) 0.0345(7) 0.0257(6) 0.0000 -0.0017(5) 0.0000
Ga14 0.0137(4) 0.0296(5) 0.0316(5) -0.0039(4) 0.0024(3) -0.0011(3)
Ga15 0.0116(5) 0.0304(7) 0.0457(8) 0.0000 0.0031(5) 0.0000
Ga16 0.0145(5) 0.0244(6) 0.0300(7) 0.0000 -0.0044(5) 0.0000
Ga17 0.0281(7) 0.0317(7) 0.0250(6) 0.0000 -0.0021(5) 0.0000
S18 0.0231(11) 0.0456(14) 0.0628(16) 0.0148(12) 0.0051(10) -0.0042(10)
S19 0.0483(14) 0.0361(13) 0.0587(16) 0.0012(12) 0.0253(12) 0.0069(11)
S20 0.0292(11) 0.0365(13) 0.0581(15) 0.0161(11) 0.0025(10) 0.0064(10)
S21 0.0306(10) 0.0282(11) 0.0298(11) 0.0034(9) 0.0024(8) -0.0051(9)
S22 0.0245(9) 0.0255(10) 0.0279(10) 0.0063(8) -0.0045(8) -0.0032(8)
S23 0.0449(13) 0.0296(12) 0.0530(14) 0.0079(11) -0.0014(11) -0.0132(10)
S24 0.0562(15) 0.0350(12) 0.0293(11) 0.0028(9) -0.0112(10) -0.0077(11)
S25 0.0327(11) 0.0311(11) 0.0324(11) 0.0111(9) 0.0001(9) -0.0010(9)
S26 0.0289(10) 0.0245(10) 0.0265(10) 0.0008(8) 0.0036(8) -0.0031(8)
S27 0.0529(14) 0.0429(14) 0.0305(12) -0.0122(10) 0.0105(11) -0.0077(11)
S28 0.0363(12) 0.0441(13) 0.0292(11) -0.0034(10) -0.0027(9) -0.0096(10)
S29 0.0297(11) 0.0514(14) 0.0292(11) 0.0063(10) 0.0028(9) -0.0085(10)
S30 0.0386(12) 0.0334(12) 0.0304(11) 0.0011(9) 0.0018(9) 0.0027(9)
S31 0.0250(9) 0.0264(10) 0.0251(10) 0.0001(8) -0.0039(8) -0.0013(8)
S32 0.0461(13) 0.0238(11) 0.0420(13) -0.0009(9) -0.0092(10) -0.0027(9)
S33 0.0565(15) 0.0252(11) 0.0392(12) 0.0087(10) -0.0148(11) -0.0066(10)
S34 0.0203(9) 0.0306(11) 0.0327(11) -0.0047(9) 0.0033(8) -0.0060(8)
S35 0.0226(9) 0.0414(12) 0.0340(11) -0.0022(10) -0.0062(8) -0.0046(9)
S36 0.0201(10) 0.0386(12) 0.0413(12) -0.0137(10) 0.0064(9) -0.0046(9)
S37 0.0137(8) 0.0243(9) 0.0314(10) 0.0008(8) -0.0009(7) -0.0002(7)
S38 0.0160(13) 0.0326(15) 0.0287(15) 0.0000 0.0010(11) 0.0000
S39 0.0148(9) 0.0376(12) 0.0543(14) -0.0132(11) 0.0049(9) -0.0005(9)
S40 0.0121(12) 0.0319(16) 0.0485(19) 0.0000 -0.0051(12) 0.0000
S41 0.0276(15) 0.0356(16) 0.0286(15) 0.0000 -0.0073(12) 0.0000
S42 0.0126(12) 0.0294(15) 0.0267(14) 0.0000 -0.0005(10) 0.0000
S43 0.0366(11) 0.0402(13) 0.0266(10) 0.0012(9) 0.0006(9) -0.0111(10)

loop_
_atom_type_symbol
_atom_type_scat_dispersion_real
_atom_type_scat_dispersion_imag
_atom_type_scat_Cromer_Mann_a1
_atom_type_scat_Cromer_Mann_b1
_atom_type_scat_Cromer_Mann_a2
_atom_type_scat_Cromer_Mann_b2
_atom_type_scat_Cromer_Mann_a3
_atom_type_scat_Cromer_Mann_b3
_atom_type_scat_Cromer_Mann_a4
_atom_type_scat_Cromer_Mann_b4
_atom_type_scat_Cromer_Mann_c
_atom_type_scat_source
C 0.0033 0.0016 2.3100 20.8439 1.0200 10.2075 1.5886 0.5687 0.8650 51.6512 0.2156 'International Tables Vol C 4.2.6.8 and 6.1.1.4'
H 0.0000 0.0000 0.4930 10.5109 0.3229 26.1257 0.1402 3.1424 0.0408 57.7998 0.0030 'International Tables Vol C 4.2.6.8 and 6.1.1.4'
N 0.0061 0.0033 12.2126 0.0057 3.1322 9.8933 2.0125 28.9975 1.1663 0.5826 -11.5290 'International Tables Vol C 4.2.6.8 and 6.1.1.4'
S 0.1246 0.1234 6.9053 1.4679 5.2034 22.2151 1.4379 0.2536 1.5863 56.1720 0.8669 'International Tables Vol C 4.2.6.8 and 6.1.1.4'
Ga 0.2307 1.6083 15.2354 3.0669 6.7006 0.2412 4.3591 10.7805 2.9623 61.4135 1.7189 'International Tables Vol C 4.2.6.8 and 6.1.1.4'

loop_
_geom_angle_atom_site_label_1
_geom_angle_site_symmetry_1
_geom_angle_atom_site_label_2
_geom_angle_site_symmetry_2
_geom_angle_atom_site_label_3
_geom_angle_site_symmetry_3
_geom_angle
_geom_angle_publ_flag
S18 . Ga1 . S19 . 116.13(11) yes
S18 . Ga1 . S20 . 115.43(11) yes
S19 . Ga1 . S20 . 117.00(10) yes
S18 . Ga1 . N57 . 99.7(4) yes
S19 . Ga1 . N57 . 103.5(4) yes
S20 . Ga1 . N57 . 100.9(4) yes
S18 . Ga2 . S21 . 110.86(10) yes
S18 . Ga2 . S22 . 108.20(9) yes
S21 . Ga2 . S22 . 109.76(8) yes
S18 . Ga2 . S23 . 107.80(10) yes
S21 . Ga2 . S23 . 111.02(9) yes
S22 . Ga2 . S23 . 109.12(9) yes
S20 . Ga3 . S22 . 108.84(9) yes
S20 . Ga3 . S25 . 107.25(9) yes
S22 . Ga3 . S25 . 108.38(9) yes
S20 . Ga3 . S26 . 110.28(10) yes
S22 . Ga3 . S26 . 110.64(8) yes
S25 . Ga3 . S26 . 111.35(8) yes
S19 . Ga4 . S21 . 107.93(9) yes
S19 . Ga4 . S26 . 110.15(9) yes
S21 . Ga4 . S26 . 111.73(8) yes
S19 . Ga4 . S27 . 109.60(11) yes
S21 . Ga4 . S27 . 108.58(9) yes
S26 . Ga4 . S27 . 108.82(9) yes
S23 . Ga5 . S32 . 115.98(10) yes
S23 . Ga5 . S33 . 115.93(11) yes
S32 . Ga5 . S33 . 117.73(10) yes
S23 . Ga5 . N51 . 106.6(2) yes
S32 . Ga5 . N51 . 98.3(2) yes
S33 . Ga5 . N51 . 97.6(2) yes
S22 . Ga6 . S30 . 109.44(8) yes
S22 . Ga6 . S31 . 109.69(8) yes
S30 . Ga6 . S31 . 110.94(9) yes
S22 . Ga6 . S32 . 108.06(9) yes
S30 . Ga6 . S32 . 107.84(9) yes
S31 . Ga6 . S32 . 110.80(9) yes
S21 . Ga7 . S24 . 108.64(9) yes
S21 . Ga7 . S31 . 111.39(8) yes
S24 . Ga7 . S31 . 109.28(9) yes
S21 . Ga7 . S33 . 108.28(9) yes
S24 . Ga7 . S33 . 108.80(9) yes
S31 . Ga7 . S33 . 110.39(9) yes
S25 . Ga8 . S29 . 116.49(10) yes
S25 . Ga8 . S30 . 115.89(9) yes
S29 . Ga8 . S30 . 115.60(9) yes
S25 . Ga8 . N78 . 102.4(2) yes
S29 . Ga8 . N78 . 101.1(2) yes
S30 . Ga8 . N78 . 101.6(2) yes
S26 . Ga9 . S28 . 108.46(9) yes
S26 . Ga9 . S29 . 109.84(9) yes
S28 . Ga9 . S29 . 109.94(9) yes
S26 . Ga9 . S31 . 110.83(8) yes
S28 . Ga9 . S31 . 108.44(9) yes
S29 . Ga9 . S31 . 109.32(9) yes
S24 . Ga10 . S27 . 115.82(10) yes
S24 . Ga10 . S28 . 117.68(10) yes
S27 . Ga10 . S28 . 116.04(10) yes
S24 . Ga10 . N44 . 100.4(2) yes
S27 . Ga10 . N44 . 105.5(2) yes
S28 . Ga10 . N44 . 96.8(2) yes
S34 . Ga11 . S35 . 118.62(9) yes
S34 . Ga11 . S36 . 115.63(9) yes
S35 . Ga11 . S36 . 113.52(9) yes
S34 . Ga11 . N58 . 100.90(19) yes
S35 . Ga11 . N58 . 96.4(2) yes
S36 . Ga11 . N58 . 108.19(19) yes
S34 . Ga12 . S37 . 110.11(8) yes
S34 . Ga12 . S42 . 108.71(8) yes
S37 . Ga12 . S42 . 110.68(8) yes
S34 . Ga12 . S43 . 107.70(8) yes
S37 . Ga12 . S43 . 109.32(8) yes
S42 . Ga12 . S43 . 110.27(10) yes
S35 4_545 Ga13 . S35 . 106.55(13) yes
S35 4_545 Ga13 . S38 . 109.55(8) yes
S35 . Ga13 . S38 . 109.55(8) yes
S35 4_545 Ga13 . S42 . 109.95(8) yes
S35 . Ga13 . S42 . 109.95(8) yes
S38 . Ga13 . S42 . 111.19(11) yes
S36 . Ga14 . S37 . 110.64(8) yes
S36 . Ga14 . S38 . 108.94(9) yes
S37 . Ga14 . S38 . 110.32(9) yes
S36 . Ga14 . S39 . 110.70(9) yes
S37 . Ga14 . S39 . 107.12(8) yes
S38 . Ga14 . S39 . 109.09(10) yes
S39 4_545 Ga15 . S39 . 116.37(14) yes
S39 4_545 Ga15 . S40 . 116.70(8) yes
S39 . Ga15 . S40 . 116.70(8) yes
S39 4_545 Ga15 . N85 . 101.28(15) yes
S39 . Ga15 . N85 . 101.28(15) yes
S40 . Ga15 . N85 . 99.7(3) yes
S37 4_545 Ga16 . S37 . 108.75(10) yes
S37 4_545 Ga16 . S40 . 109.27(7) yes
S37 . Ga16 . S40 . 109.27(7) yes
S37 4_545 Ga16 . S41 . 110.44(7) yes
S37 . Ga16 . S41 . 110.44(7) yes
S40 . Ga16 . S41 . 108.66(12) yes
S43 4_545 Ga17 . S41 . 114.79(7) yes
S43 4_545 Ga17 . S43 . 118.39(13) yes
S41 . Ga17 . S43 . 114.79(7) yes
S43 4_545 Ga17 . N70 . 99.87(17) yes
S41 . Ga17 . N70 . 105.5(3) yes
S43 . Ga17 . N70 . 99.87(17) yes
Ga1 . S18 . Ga2 . 100.65(9) yes
Ga1 . S19 . Ga4 . 101.10(10) yes
Ga1 . S20 . Ga3 . 100.88(10) yes
Ga7 . S21 . Ga4 . 108.69(9) yes
Ga7 . S21 . Ga2 . 107.99(9) yes
Ga4 . S21 . Ga2 . 108.90(9) yes
Ga6 . S22 . Ga2 . 109.83(8) yes
Ga6 . S22 . Ga3 . 109.15(8) yes
Ga2 . S22 . Ga3 . 109.60(9) yes
Ga5 . S23 . Ga2 . 99.50(10) yes
Ga10 . S24 . Ga7 . 100.57(10) yes
Ga8 . S25 . Ga3 . 100.69(9) yes
Ga9 . S26 . Ga4 . 109.50(9) yes
Ga9 . S26 . Ga3 . 107.68(9) yes
Ga4 . S26 . Ga3 . 108.27(9) yes
Ga10 . S27 . Ga4 . 100.48(9) yes
Ga10 . S28 . Ga9 . 101.06(9) yes
Ga8 . S29 . Ga9 . 101.96(9) yes
Ga8 . S30 . Ga6 . 100.48(9) yes
Ga9 . S31 . Ga7 . 109.75(9) yes
Ga9 . S31 . Ga6 . 108.31(9) yes
Ga7 . S31 . Ga6 . 108.62(8) yes
Ga5 . S32 . Ga6 . 100.70(10) yes
Ga5 . S33 . Ga7 . 100.94(9) yes
Ga11 . S34 . Ga12 . 101.37(9) yes
Ga11 . S35 . Ga13 . 101.00(9) yes
Ga11 . S36 . Ga14 . 101.12(9) yes
Ga16 . S37 . Ga14 . 111.05(9) yes
Ga16 . S37 . Ga12 . 108.45(9) yes
Ga14 . S37 . Ga12 . 108.78(8) yes
Ga14 . S38 . Ga14 4_545 110.46(12) yes
Ga14 . S38 . Ga13 . 107.94(8) yes
Ga14 4_545 S38 . Ga13 . 107.94(8) yes
Ga15 . S39 . Ga14 . 101.61(9) yes
Ga15 . S40 . Ga16 . 99.75(12) yes
Ga17 . S41 . Ga16 . 101.00(12) yes
Ga13 . S42 . Ga12 4_545 108.60(8) yes
Ga13 . S42 . Ga12 . 108.60(8) yes
Ga12 4_545 S42 . Ga12 . 108.33(11) yes
Ga17 . S43 . Ga12 . 101.11(9) yes
Ga10 . N44 . C45 . 120.0(8) yes
Ga10 . N44 . C49 . 122.2(8) yes
C45 . N44 . C49 . 117.8(11) yes
N44 . C45 . C46 . 122.5(13) yes
N44 . C45 . H451 . 118.797 no
C46 . C45 . H451 . 118.743 no
C45 . C46 . C47 . 119.8(13) yes
C45 . C46 . H461 . 120.302 no
C47 . C46 . H461 . 119.927 no
C46 . C47 . C48 . 115.4(13) yes
C46 . C47 . C50 . 122.8(12) yes
C48 . C47 . C50 . 121.7(12) yes
C47 . C48 . C49 . 123.4(15) yes
C47 . C48 . H481 . 118.435 no
C49 . C48 . H481 . 118.158 no
C48 . C49 . N44 . 120.1(13) yes
C48 . C49 . H491 . 120.007 no
N44 . C49 . H491 . 119.884 no
C47 . C50 . H501 . 109.490 no
C47 . C50 . H502 . 109.267 no
H501 . C50 . H502 . 110.077 no
C47 . C50 . H503 . 109.025 no
H501 . C50 . H503 . 109.624 no
H502 . C50 . H503 . 109.338 no
Ga5 . N51 . C52 . 123.8(6) yes
Ga5 . N51 . C56 . 117.5(7) yes
C52 . N51 . C56 . 118.7(9) yes
N51 . C52 . C53 . 120.8(9) yes
N51 . C52 . H521 . 119.592 no
C53 . C52 . H521 . 119.561 no
C52 . C53 . C54 . 121.2(9) yes
C52 . C53 . H531 . 119.444 no
C54 . C53 . H531 . 119.345 no
C54 4_545 C54 . C53 . 121.4(5) yes
C54 4_545 C54 . C55 . 121.9(6) yes
C53 . C54 . C55 . 116.6(9) yes
C54 . C55 . C56 . 119.7(11) yes
C54 . C55 . H551 . 120.103 no
C56 . C55 . H551 . 120.147 no
C55 . C56 . N51 . 122.8(11) yes
C55 . C56 . H561 . 118.591 no
N51 . C56 . H561 . 118.583 no
Ga1 . N57 . H571 . 109.512 no
Ga1 . N57 . H572 . 109.455 no
H571 . N57 . H572 . 109.464 no
Ga1 . N57 . H573 . 109.481 no
H571 . N57 . H573 . 109.505 no
H572 . N57 . H573 . 109.410 no
Ga11 . N58 . C59 . 123.1(6) yes
Ga11 . N58 . C63 . 118.0(6) yes
C59 . N58 . C63 . 118.0(8) yes
N58 . C59 . C60 . 122.4(9) yes
N58 . C59 . H591 . 118.720 no
C60 . C59 . H591 . 118.849 no
C59 . C60 . C61 . 120.7(9) yes
C59 . C60 . H601 . 119.638 no
C61 . C60 . H601 . 119.633 no
C60 . C61 . C62 . 116.2(9) yes
C60 . C61 . C64 . 123.0(8) yes
C62 . C61 . C64 . 120.7(8) yes
C61 . C62 . C63 . 120.7(10) yes
C61 . C62 . H621 . 119.589 no
C63 . C62 . H621 . 119.691 no
C62 . C63 . N58 . 121.8(9) yes
C62 . C63 . H631 . 119.070 no
N58 . C63 . H631 . 119.088 no
C61 . C64 . C65 . 122.2(8) yes
C61 . C64 . C69 . 122.8(9) yes
C65 . C64 . C69 . 115.0(9) yes
C64 . C65 . C66 . 120.8(9) yes
C64 . C65 . H651 . 119.626 no
C66 . C65 . H651 . 119.534 no
C65 . C66 . N67 . 123.7(10) yes
C65 . C66 . H661 . 118.100 no
N67 . C66 . H661 . 118.197 no
C66 . N67 . C68 . 116.3(11) yes
N67 . C68 . C69 . 122.6(13) yes
N67 . C68 . H681 . 118.862 no
C69 . C68 . H681 . 118.567 no
C64 . C69 . C68 . 121.5(12) yes
C64 . C69 . H691 . 119.280 no
C68 . C69 . H691 . 119.203 no
Ga17 . N70 . C71 4_545 121.8(6) yes
Ga17 . N70 . C71 . 121.8(6) yes
C71 4_545 N70 . C71 . 115.9(12) yes
N70 . C71 . C72 . 124.1(10) yes
N70 . C71 . H711 . 117.938 no
C72 . C71 . H711 . 117.953 no
C71 . C72 . C73 . 119.1(11) yes
C71 . C72 . H721 . 120.481 no
C73 . C72 . H721 . 120.457 no
C72 . C73 . C72 4_545 117.7(14) yes
C72 . C73 . C74 . 121.1(7) yes
C72 4_545 C73 . C74 . 121.1(7) yes
C73 . C74 . C75 4_545 122.2(9) yes
C73 . C74 . C75 . 122.2(9) yes
C75 4_545 C74 . C75 . 115.4(19) yes
C74 . C75 . C76 . 120.8(18) yes
C74 . C75 . H751 . 119.655 no
C76 . C75 . H751 . 119.589 no
C75 . C76 . N77 . 125(3) yes
C75 . C76 . H761 . 120.208 no
N77 . C76 . H761 . 114.603 no
C76 . N77 . C76 4_545 113(4) yes
Ga8 . N78 . C79 . 121.2(6) yes
Ga8 . N78 . C83 . 121.4(6) yes
C79 . N78 . C83 . 117.2(8) yes
N78 . C79 . C80 . 122.6(9) yes
N78 . C79 . H791 . 118.720 no
C80 . C79 . H791 . 118.720 no
C79 . C80 . C81 . 120.4(9) yes
C79 . C80 . H801 . 119.897 no
C81 . C80 . H801 . 119.742 no
C80 . C81 . C82 . 117.0(9) yes
C80 . C81 . C84 . 121.7(8) yes
C82 . C81 . C84 . 121.2(9) yes
C81 . C82 . C83 . 120.2(10) yes
C81 . C82 . H821 . 119.868 no
C83 . C82 . H821 . 119.950 no
C82 . C83 . N78 . 122.6(10) yes
C82 . C83 . H831 . 118.651 no
N78 . C83 . H831 . 118.794 no
C81 . C84 . H57 . 106.277 no
C81 . C84 . H841 . 110.169 no
H57 . C84 . H841 . 110.315 no
C81 . C84 . H842 . 110.222 no
H57 . C84 . H842 . 110.440 no
H841 . C84 . H842 . 109.384 no
Ga15 . N85 . C86 4_545 120.6(5) yes
Ga15 . N85 . C86 . 120.6(5) yes
C86 4_545 N85 . C86 . 118.5(10) yes
N85 . C86 . C87 . 123.2(8) yes
N85 . C86 . H861 . 118.307 no
C87 . C86 . H861 . 118.461 no
C86 . C87 . C88 . 117.0(8) yes
C86 . C87 . C89 . 120.6(8) yes
C88 . C87 . C89 . 122.4(8) yes
C87 . C88 . C87 4_545 121.1(11) yes
C87 . C88 . H881 . 119.467 no
C87 4_545 C88 . H881 . 119.467 no
C87 . C89 . H891 . 109.533 no
C87 . C89 . H892 . 109.518 no
H891 . C89 . H892 . 109.474 no
C87 . C89 . H893 . 109.441 no
H891 . C89 . H893 . 109.373 no
H892 . C89 . H893 . 109.489 no
C91 . N90 . C95 . 122.6(12) yes
C91 . N90 . H901 . 118.815 no
C95 . N90 . H901 . 118.610 no
N90 . C91 . C92 . 123.9(11) yes
N90 . C91 . H911 . 118.046 no
C92 . C91 . H911 . 118.055 no
C91 . C92 . C93 . 115.5(11) yes
C91 . C92 . C96 . 121.8(12) yes
C93 . C92 . C96 . 122.7(12) yes
C92 . C93 . C94 . 120.4(12) yes
C92 . C93 . H931 . 119.822 no
C94 . C93 . H931 . 119.752 no
C93 . C94 . C95 . 120.2(12) yes
C93 . C94 . C97 . 120.1(13) yes
C95 . C94 . C97 . 119.6(13) yes
C94 . C95 . N90 . 117.3(13) yes
C94 . C95 . H951 . 121.383 no
N90 . C95 . H951 . 121.304 no
C92 . C96 . H961 . 109.473 no
C92 . C96 . H962 . 109.258 no
H961 . C96 . H962 . 109.351 no
C92 . C96 . H963 . 109.573 no
H961 . C96 . H963 . 109.719 no
H962 . C96 . H963 . 109.452 no
C94 . C97 . H971 . 109.860 no
C94 . C97 . H972 . 109.758 no
H971 . C97 . H972 . 109.210 no
C94 . C97 . H973 . 109.761 no
H971 . C97 . H973 . 109.154 no
H972 . C97 . H973 . 109.079 no
C99 . N98 . C103 . 127(3) yes
C99 . N98 . H981 . 116.707 no
C103 . N98 . H981 . 116.774 no
N98 . C99 . C100 . 119(3) yes
N98 . C99 . H991 . 120.524 no
C100 . C99 . H991 . 120.489 no
C99 . C100 . C101 . 116(2) yes
C99 . C100 . C105 . 119(3) yes
C101 . C100 . C105 . 124(3) yes
C100 . C101 . C102 . 121(3) yes
C100 . C101 . H1011 . 119.474 no
C102 . C101 . H1011 . 119.289 no
C101 . C102 . C103 . 122(3) yes
C101 . C102 . C104 . 118(3) yes
C103 . C102 . C104 . 120(3) yes
C102 . C103 . N98 . 113(3) yes
C102 . C103 . H1031 . 123.554 no
N98 . C103 . H1031 . 123.325 no
C102 . C104 . H1041 . 110.000 no
C102 . C104 . H1042 . 109.958 no
H1041 . C104 . H1042 . 109.721 no
C102 . C104 . H1043 . 109.125 no
H1041 . C104 . H1043 . 109.091 no
H1042 . C104 . H1043 . 108.923 no
C100 . C105 . H1051 . 109.555 no
C100 . C105 . H1052 . 108.865 no
H1051 . C105 . H1052 . 109.650 no
C100 . C105 . H1053 . 109.260 no
H1051 . C105 . H1053 . 110.175 no
H1052 . C105 . H1053 . 109.313 no

loop_
_geom_bond_atom_site_label_1
_geom_bond_site_symmetry_1
_geom_bond_atom_site_label_2
_geom_bond_site_symmetry_2
_geom_bond_distance
_geom_bond_publ_flag
Ga1 . S18 . 2.253(3) yes
Ga1 . S19 . 2.243(3) yes
Ga1 . S20 . 2.244(3) yes
Ga1 . N57 . 2.105(14) yes
Ga2 . S18 . 2.238(3) yes
Ga2 . S21 . 2.314(2) yes
Ga2 . S22 . 2.332(2) yes
Ga2 . S23 . 2.240(3) yes
Ga3 . S20 . 2.232(2) yes
Ga3 . S22 . 2.327(2) yes
Ga3 . S25 . 2.237(2) yes
Ga3 . S26 . 2.307(2) yes
Ga4 . S19 . 2.242(3) yes
Ga4 . S21 . 2.328(2) yes
Ga4 . S26 . 2.324(2) yes
Ga4 . S27 . 2.244(3) yes
Ga5 . S23 . 2.248(3) yes
Ga5 . S32 . 2.242(3) yes
Ga5 . S33 . 2.233(3) yes
Ga5 . N51 . 2.033(7) yes
Ga6 . S22 . 2.333(2) yes
Ga6 . S30 . 2.232(2) yes
Ga6 . S31 . 2.308(2) yes
Ga6 . S32 . 2.233(2) yes
Ga7 . S21 . 2.339(2) yes
Ga7 . S24 . 2.221(2) yes
Ga7 . S31 . 2.327(2) yes
Ga7 . S33 . 2.224(2) yes
Ga8 . S25 . 2.258(2) yes
Ga8 . S29 . 2.235(2) yes
Ga8 . S30 . 2.254(2) yes
Ga8 . N78 . 2.025(7) yes
Ga9 . S26 . 2.342(2) yes
Ga9 . S28 . 2.225(2) yes
Ga9 . S29 . 2.221(2) yes
Ga9 . S31 . 2.330(2) yes
Ga10 . S24 . 2.233(3) yes
Ga10 . S27 . 2.251(3) yes
Ga10 . S28 . 2.249(2) yes
Ga10 . N44 . 2.030(8) yes
Ga11 . S34 . 2.238(2) yes
Ga11 . S35 . 2.241(2) yes
Ga11 . S36 . 2.258(2) yes
Ga11 . N58 . 2.041(7) yes
Ga12 . S34 . 2.236(2) yes
Ga12 . S37 . 2.3049(19) yes
Ga12 . S42 . 2.3273(18) yes
Ga12 . S43 . 2.233(2) yes
Ga13 . S35 4_545 2.220(2) yes
Ga13 . S35 . 2.220(2) yes
Ga13 . S38 . 2.315(3) yes
Ga13 . S42 . 2.330(3) yes
Ga14 . S36 . 2.248(2) yes
Ga14 . S37 . 2.320(2) yes
Ga14 . S38 . 2.3249(19) yes
Ga14 . S39 . 2.232(2) yes
Ga15 . S39 4_545 2.247(2) yes
Ga15 . S39 . 2.247(2) yes
Ga15 . S40 . 2.239(4) yes
Ga15 . N85 . 2.036(10) yes
Ga16 . S37 4_545 2.339(2) yes
Ga16 . S37 . 2.339(2) yes
Ga16 . S40 . 2.229(3) yes
Ga16 . S41 . 2.233(3) yes
Ga17 . S43 4_545 2.252(2) yes
Ga17 . S41 . 2.236(3) yes
Ga17 . S43 . 2.252(2) yes
Ga17 . N70 . 2.028(11) yes
N44 . C45 . 1.311(12) yes
N44 . C49 . 1.300(12) yes
C45 . C46 . 1.382(19) yes
C45 . H451 . 1.001 no
C46 . C47 . 1.363(17) yes
C46 . H461 . 1.001 no
C47 . C48 . 1.315(18) yes
C47 . C50 . 1.525(16) yes
C48 . C49 . 1.39(2) yes
C48 . H481 . 1.003 no
C49 . H491 . 0.999 no
C50 . H501 . 0.995 no
C50 . H502 . 0.998 no
C50 . H503 . 1.004 no
N51 . C52 . 1.332(10) yes
N51 . C56 . 1.323(11) yes
C52 . C53 . 1.378(14) yes
C52 . H521 . 1.001 no
C53 . C54 . 1.386(12) yes
C53 . H531 . 1.000 no
C54 . C54 4_545 1.499(14) yes
C54 . C55 . 1.367(14) yes
C55 . C56 . 1.383(17) yes
C55 . H551 . 1.001 no
C56 . H561 . 1.000 no
N57 . H571 . 0.999 no
N57 . H572 . 1.001 no
N57 . H573 . 1.000 no
N58 . C59 . 1.330(10) yes
N58 . C63 . 1.334(10) yes
C59 . C60 . 1.374(14) yes
C59 . H591 . 1.000 no
C60 . C61 . 1.372(13) yes
C60 . H601 . 1.000 no
C61 . C62 . 1.382(13) yes
C61 . C64 . 1.491(11) yes
C62 . C63 . 1.379(15) yes
C62 . H621 . 1.002 no
C63 . H631 . 1.000 no
C64 . C65 . 1.371(13) yes
C64 . C69 . 1.385(15) yes
C65 . C66 . 1.394(15) yes
C65 . H651 . 1.000 no
C66 . N67 . 1.313(11) yes
C66 . H661 . 0.999 no
N67 . C68 . 1.348(13) yes
C68 . C69 . 1.376(19) yes
C68 . H681 . 0.998 no
C69 . H691 . 1.001 no
N70 . C71 4_545 1.337(10) yes
N70 . C71 . 1.337(10) yes
C71 . C72 . 1.380(11) yes
C71 . H711 . 1.001 no
C72 . C73 . 1.384(11) yes
C72 . H721 . 0.999 no
C73 . C74 . 1.49(2) yes
C74 . C75 4_545 1.389(13) yes
C74 . C75 . 1.389(13) yes
C75 . C76 . 1.391(16) yes
C75 . H751 . 1.001 no
C76 . N77 . 1.367(16) yes
C76 . H761 . 0.998 no
N78 . C79 . 1.352(10) yes
N78 . C83 . 1.343(11) yes
C79 . C80 . 1.377(13) yes
C79 . H791 . 1.000 no
C80 . C81 . 1.374(13) yes
C80 . H801 . 1.000 no
C81 . C82 . 1.391(13) yes
C81 . C84 . 1.508(13) yes
C82 . C83 . 1.377(14) yes
C82 . H821 . 1.000 no
C83 . H831 . 1.000 no
C84 . H57 . 1.052 no
C84 . H841 . 1.001 no
C84 . H842 . 1.000 no
N85 . C86 4_545 1.347(9) yes
N85 . C86 . 1.347(9) yes
C86 . C87 . 1.376(11) yes
C86 . H861 . 1.000 no
C87 . C88 . 1.397(10) yes
C87 . C89 . 1.497(11) yes
C88 . H881 . 1.000 no
C89 . H891 . 1.001 no
C89 . H892 . 0.999 no
C89 . H893 . 1.001 no
N90 . C91 . 1.328(12) yes
N90 . C95 . 1.338(13) yes
N90 . H901 . 1.002 no
C91 . C92 . 1.362(12) yes
C91 . H911 . 0.999 no
C92 . C93 . 1.409(13) yes
C92 . C96 . 1.468(14) yes
C93 . C94 . 1.389(13) yes
C93 . H931 . 1.000 no
C94 . C95 . 1.402(13) yes
C94 . C97 . 1.54(2) yes
C95 . H951 . 1.000 no
C96 . H961 . 0.999 no
C96 . H962 . 1.002 no
C96 . H963 . 0.998 no
C97 . H971 . 1.001 no
C97 . H972 . 1.002 no
C97 . H973 . 1.003 no
N98 . C99 . 1.371(17) yes
N98 . C103 . 1.350(17) yes
N98 . H981 . 0.997 no
C99 . C100 . 1.377(16) yes
C99 . H991 . 1.002 no
C100 . C101 . 1.402(17) yes
C100 . C105 . 1.51(4) yes
C101 . C102 . 1.395(18) yes
C101 . H1011 . 1.000 no
C102 . C103 . 1.403(18) yes
C102 . C104 . 1.52(4) yes
C103 . H1031 . 1.006 no
C104 . H1041 . 0.997 no
C104 . H1042 . 1.000 no
C104 . H1043 . 1.007 no
C105 . H1051 . 0.994 no
C105 . H1052 . 1.004 no
C105 . H1053 . 0.998 no

loop_
_geom_hbond_atom_site_label_D
_geom_hbond_site_symmetry_D
_geom_hbond_atom_site_label_H
_geom_hbond_site_symmetry_H
_geom_hbond_atom_site_label_A
_geom_hbond_site_symmetry_A
_geom_hbond_angle_DHA
_geom_hbond_distance_DH
_geom_hbond_distance_HA
_geom_hbond_publ_flag
. . . . . . . . . .
